data_7115283
loop_
_publ_author_name
'Humphrey, John M.'
'Yang, Eddie'
'Ende, Christopher W. am'
'Arnold, Eric P.'
'Head, Jenna L.'
'Jenkinson, Stephen'
'Lebel, Lorraine A.'
'Liras, Spiros'
'Pandit, Jayvardhan'
'Samas, Brian'
'Vajdos, Felix'
'Simons, Samuel P.'
'Evdokimov, Artem'
'Mansour, Mahmoud'
'Menniti, Frank S.'

_publ_section_title
;
 Small-molecule phosphodiesterase probes: discovery of potent and
 selective CNS-penetrable quinazoline inhibitors of PDE1
;
_journal_issue 9
_journal_name_full MedChemComm
_journal_page_first 1290
_journal_paper_doi 10.1039/C4MD00113C
_journal_volume 5
_journal_year 2014
_chemical_absolute_configuration ad
_chemical_formula_sum 'C19 H17 Cl N2 O2'
_chemical_formula_weight 340.80
_chemical_name_systematic
; 
 ? 
;
_space_group_IT_number 4
_symmetry_cell_setting monoclinic
_symmetry_space_group_name_Hall 'P 2yb'
_symmetry_space_group_name_H-M 'P 1 21 1'
_atom_sites_solution_hydrogens geom
_atom_sites_solution_primary direct
_atom_sites_solution_secondary difmap
_audit_creation_method SHELXL-97
_cell_angle_alpha 90.00
_cell_angle_beta 95.024(2)
_cell_angle_gamma 90.00
_cell_formula_units_Z 4
_cell_length_a 7.3534(3)
_cell_length_b 25.5994(8)
_cell_length_c 9.1479(3)
_cell_measurement_reflns_used 2374
_cell_measurement_temperature 298(2)
_cell_measurement_theta_max 53.37
_cell_measurement_theta_min 3.45
_cell_volume 1715.41(10)
_computing_cell_refinement 'Bruker SAINT'
_computing_data_collection 'Bruker APEX2'
_computing_data_reduction 'Bruker SAINT'
_computing_molecular_graphics 'Bruker SHELXTL'
_computing_publication_material 'Bruker SHELXTL'
_computing_structure_refinement 'SHELXL-97 (Sheldrick, 2008)'
_computing_structure_solution 'SHELXS-97 (Sheldrick, 2008)'
_diffrn_ambient_temperature 298(2)
_diffrn_measured_fraction_theta_full 0.975
_diffrn_measured_fraction_theta_max 0.975
_diffrn_measurement_device_type 'Bruker APEX'
_diffrn_measurement_method '\f and \w scans'
_diffrn_radiation_monochromator graphite
_diffrn_radiation_source 'fine-focus sealed tube'
_diffrn_radiation_type CuK\a
_diffrn_radiation_wavelength 1.54178
_diffrn_reflns_av_R_equivalents 0.0248
_diffrn_reflns_av_sigmaI/netI 0.0383
_diffrn_reflns_limit_h_max 7
_diffrn_reflns_limit_h_min -7
_diffrn_reflns_limit_k_max 21
_diffrn_reflns_limit_k_min -26
_diffrn_reflns_limit_l_max 9
_diffrn_reflns_limit_l_min -9
_diffrn_reflns_number 7617
_diffrn_reflns_theta_full 54.35
_diffrn_reflns_theta_max 54.35
_diffrn_reflns_theta_min 3.45
_exptl_absorpt_coefficient_mu 2.078
_exptl_absorpt_correction_T_max 0.7457
_exptl_absorpt_correction_T_min 0.6694
_exptl_absorpt_correction_type empirical
_exptl_absorpt_process_details SADABS
_exptl_crystal_density_diffrn 1.320
_exptl_crystal_density_method 'not measured'
_exptl_crystal_F_000 712
_exptl_crystal_size_max 0.21
_exptl_crystal_size_mid 0.20
_exptl_crystal_size_min 0.15
_refine_diff_density_max 0.247
_refine_diff_density_min -0.196
_refine_diff_density_rms 0.043
_refine_ls_abs_structure_details 'Flack H D (1983), Acta Cryst. A39, 876-881'
_refine_ls_abs_structure_Flack 0.01(3)
_refine_ls_extinction_coef 0.0031(7)
_refine_ls_extinction_expression Fc^*^=kFc[1+0.001xFc^2^\l^3^/sin(2\q)]^-1/4^
_refine_ls_extinction_method SHELXL
_refine_ls_goodness_of_fit_ref 1.122
_refine_ls_hydrogen_treatment mixed
_refine_ls_matrix_type full
_refine_ls_number_parameters 438
_refine_ls_number_reflns 3195
_refine_ls_number_restraints 1
_refine_ls_restrained_S_all 1.122
_refine_ls_R_factor_all 0.0617
_refine_ls_R_factor_gt 0.0502
_refine_ls_shift/su_max 0.000
_refine_ls_shift/su_mean 0.000
_refine_ls_structure_factor_coef Fsqd
_refine_ls_weighting_details 'calc w=1/[\s^2^(Fo^2^)+(0.1107P)^2^+0.0000P] where P=(Fo^2^+2Fc^2^)/3'
_refine_ls_weighting_scheme calc
_refine_ls_wR_factor_gt 0.1445
_refine_ls_wR_factor_ref 0.1637
_reflns_number_gt 2650
_reflns_number_total 3195
_reflns_threshold_expression >2sigma(I)
_cod_duplicate_entry 7113303
_cod_data_source_file c4md00113c2.cif
_cod_data_source_block z153
_cod_depositor_comments
;
The following automatic conversions were performed:

'_symmetry_cell_setting' value 'Monoclinic' changed to 'monoclinic'
according to
/usr/data/users/saulius/crontab/automatic-downloads/current/RSC/lib/dictionaries/cif_core.dic
dictionary named 'cif_core.dic' version 2.4.2 from 2011-04-26.

Automatic conversion script
Id: cif_fix_values 2281 2013-09-26 08:29:07Z andrius 
;
_cod_original_sg_symbol_H-M P2(1)
_cod_database_code 7115283

loop_
_symmetry_equiv_pos_as_xyz
'x, y, z'
'-x, y+1/2, -z'

loop_
_atom_site_label
_atom_site_type_symbol
_atom_site_fract_x
_atom_site_fract_y
_atom_site_fract_z
_atom_site_U_iso_or_equiv
_atom_site_adp_type
_atom_site_occupancy
_atom_site_symmetry_multiplicity
_atom_site_calc_flag
_atom_site_refinement_flags
C1 C 0.6951(8) 0.8206(2) 0.1623(6) 0.0782(14) Uani 1 1 d .
C2 C 0.8348(9) 0.7841(2) 0.1733(7) 0.0873(16) Uani 1 1 d .
C3 C 1.0103(9) 0.7982(2) 0.1384(8) 0.0956(18) Uani 1 1 d .
H3 H 1.1021 0.7731 0.1426 0.115 Uiso 1 1 calc R
C4 C 1.0485(8) 0.8482(2) 0.0983(7) 0.0828(16) Uani 1 1 d .
H4 H 1.1662 0.8570 0.0777 0.099 Uiso 1 1 calc R
C5 C 0.9100(8) 0.88646(19) 0.0880(6) 0.0729(13) Uani 1 1 d .
C6 C 0.7304(7) 0.87176(19) 0.1203(6) 0.0739(14) Uani 1 1 d .
C7 C 0.4916(11) 0.8109(4) 0.3418(10) 0.132(3) Uani 1 1 d .
H7A H 0.5769 0.7893 0.3996 0.198 Uiso 1 1 calc R
H7B H 0.3694 0.8000 0.3556 0.198 Uiso 1 1 calc R
H7C H 0.5077 0.8467 0.3718 0.198 Uiso 1 1 calc R
C8 C 0.9225(14) 0.6953(3) 0.2215(13) 0.149(4) Uani 1 1 d .
H8A H 0.9729 0.6930 0.1284 0.223 Uiso 1 1 calc R
H8B H 0.8661 0.6627 0.2428 0.223 Uiso 1 1 calc R
H8C H 1.0180 0.7030 0.2967 0.223 Uiso 1 1 calc R
C9 C 0.6359(9) 0.9540(3) 0.0761(9) 0.112(2) Uani 1 1 d .
H9 H 0.5418 0.9784 0.0707 0.134 Uiso 1 1 calc R
C10 C 0.9360(8) 0.93919(19) 0.0519(7) 0.0805(15) Uani 1 1 d .
C11 C 1.1180(8) 0.9631(2) 0.0247(7) 0.0848(15) Uani 1 1 d .
H11 H 1.2131 0.9362 0.0354 0.102 Uiso 1 1 calc R
C12 C 1.1253(10) 0.9910(2) -0.1248(7) 0.0959(18) Uani 1 1 d .
H12A H 1.1776 0.9681 -0.1944 0.115 Uiso 1 1 calc R
H12B H 1.0033 1.0007 -0.1644 0.115 Uiso 1 1 calc R
C13 C 1.2421(10) 1.0391(2) -0.0986(7) 0.0951(18) Uani 1 1 d .
H13A H 1.3662 1.0326 -0.1220 0.114 Uiso 1 1 calc R
H13B H 1.1926 1.0682 -0.1571 0.114 Uiso 1 1 calc R
C14 C 1.2358(7) 1.04975(19) 0.0618(6) 0.0758(14) Uani 1 1 d .
C15 C 1.1670(7) 1.00755(19) 0.1320(6) 0.0710(13) Uani 1 1 d .
C16 C 1.1436(8) 1.0101(2) 0.2791(7) 0.0874(17) Uani 1 1 d .
H16 H 1.0971 0.9817 0.3272 0.105 Uiso 1 1 calc R
C17 C 1.1902(8) 1.0554(3) 0.3540(7) 0.0884(16) Uani 1 1 d .
C18 C 1.2628(8) 1.0970(2) 0.2868(8) 0.0918(17) Uani 1 1 d .
H18 H 1.2962 1.1268 0.3407 0.110 Uiso 1 1 calc R
C19 C 1.2866(8) 1.0950(2) 0.1408(7) 0.0823(15) Uani 1 1 d .
H19 H 1.3359 1.1234 0.0943 0.099 Uiso 1 1 calc R
C20 C 0.1826(7) 0.3736(2) 0.3240(6) 0.0776(14) Uani 1 1 d .
C21 C 0.3127(9) 0.4117(2) 0.3505(7) 0.0899(17) Uani 1 1 d .
C22 C 0.4913(9) 0.4016(2) 0.3204(8) 0.0945(18) Uani 1 1 d .
H22 H 0.5777 0.4281 0.3338 0.113 Uiso 1 1 calc R
C23 C 0.5435(8) 0.3542(2) 0.2720(7) 0.0797(15) Uani 1 1 d .
H23 H 0.6649 0.3484 0.2556 0.096 Uiso 1 1 calc R
C24 C 0.4155(7) 0.31423(18) 0.2469(6) 0.0694(13) Uani 1 1 d .
C25 C 0.2319(7) 0.3248(2) 0.2718(6) 0.0733(13) Uani 1 1 d .
C26 C -0.0290(10) 0.3729(3) 0.5009(9) 0.111(2) Uani 1 1 d .
H26A H -0.0156 0.3362 0.5198 0.167 Uiso 1 1 calc R
H26B H -0.1510 0.3835 0.5166 0.167 Uiso 1 1 calc R
H26C H 0.0565 0.3919 0.5660 0.167 Uiso 1 1 calc R
C27 C 0.3856(15) 0.4963(3) 0.4499(16) 0.180(5) Uani 1 1 d .
H27A H 0.4781 0.4813 0.5179 0.270 Uiso 1 1 calc R
H27B H 0.3274 0.5246 0.4963 0.270 Uiso 1 1 calc R
H27C H 0.4404 0.5090 0.3654 0.270 Uiso 1 1 calc R
C28 C 0.1561(9) 0.2437(3) 0.2001(8) 0.101(2) Uani 1 1 d .
H28 H 0.0648 0.2192 0.1761 0.121 Uiso 1 1 calc R
C29 C 0.4558(7) 0.2623(2) 0.2061(6) 0.0757(14) Uani 1 1 d .
C30 C 0.6509(7) 0.2422(2) 0.2070(6) 0.0800(15) Uani 1 1 d .
H30 H 0.7310 0.2705 0.1791 0.096 Uiso 1 1 calc R
C31 C 0.7178(9) 0.2219(3) 0.3589(8) 0.1042(19) Uani 1 1 d .
H31A H 0.8173 0.2434 0.4012 0.125 Uiso 1 1 calc R
H31B H 0.6196 0.2232 0.4230 0.125 Uiso 1 1 calc R
C32 C 0.7824(10) 0.1659(3) 0.3447(8) 0.110(2) Uani 1 1 d .
H32A H 0.9119 0.1630 0.3747 0.132 Uiso 1 1 calc R
H32B H 0.7160 0.1426 0.4045 0.132 Uiso 1 1 calc R
C33 C 0.7441(7) 0.1533(2) 0.1851(7) 0.0799(15) Uani 1 1 d .
C34 C 0.6697(7) 0.19540(19) 0.1070(7) 0.0726(13) Uani 1 1 d .
C35 C 0.6205(8) 0.1920(2) -0.0417(7) 0.0809(15) Uani 1 1 d .
H35 H 0.5683 0.2202 -0.0936 0.097 Uiso 1 1 calc R
C36 C 0.6514(8) 0.1452(2) -0.1111(7) 0.0853(15) Uani 1 1 d .
C37 C 0.7290(8) 0.1025(2) -0.0358(7) 0.0864(16) Uani 1 1 d .
H37 H 0.7478 0.0713 -0.0845 0.104 Uiso 1 1 calc R
C38 C 0.7772(8) 0.1071(2) 0.1112(8) 0.0920(17) Uani 1 1 d .
H38 H 0.8327 0.0792 0.1625 0.110 Uiso 1 1 calc R
Cl1 Cl 0.5893(3) 0.13896(7) -0.2983(2) 0.1245(7) Uani 1 1 d .
Cl2 Cl 1.1519(4) 1.05971(10) 0.5396(2) 0.1442(8) Uani 1 1 d .
N1 N 0.5912(7) 0.90735(18) 0.1145(6) 0.0909(14) Uani 1 1 d .
N2 N 0.8005(7) 0.97249(18) 0.0427(7) 0.1052(17) Uani 1 1 d .
N3 N 0.0997(6) 0.28760(18) 0.2462(6) 0.0856(13) Uani 1 1 d .
N4 N 0.3267(6) 0.22735(18) 0.1807(6) 0.0923(14) Uani 1 1 d .
O1 O 0.5221(6) 0.80620(14) 0.1924(5) 0.0907(11) Uani 1 1 d .
O2 O 0.7889(7) 0.73595(16) 0.2161(6) 0.1159(15) Uani 1 1 d .
O3 O 0.0047(5) 0.38334(15) 0.3546(5) 0.0911(12) Uani 1 1 d .
O4 O 0.2543(7) 0.45770(16) 0.4059(6) 0.1198(16) Uani 1 1 d .

loop_
_atom_site_aniso_label
_atom_site_aniso_U_11
_atom_site_aniso_U_22
_atom_site_aniso_U_33
_atom_site_aniso_U_23
_atom_site_aniso_U_13
_atom_site_aniso_U_12
C1 0.094(4) 0.064(3) 0.076(4) -0.005(2) 0.006(3) -0.007(3)
C2 0.109(4) 0.059(3) 0.095(4) -0.001(3) 0.016(3) -0.005(3)
C3 0.102(4) 0.074(4) 0.114(5) 0.002(3) 0.028(4) 0.012(3)
C4 0.094(4) 0.070(4) 0.087(4) -0.008(3) 0.024(3) -0.002(3)
C5 0.089(4) 0.058(3) 0.072(4) -0.009(2) 0.010(3) 0.003(2)
C6 0.089(4) 0.056(3) 0.077(4) -0.013(2) 0.007(3) -0.005(2)
C7 0.120(6) 0.172(8) 0.106(7) -0.005(5) 0.022(5) -0.031(5)
C8 0.159(7) 0.070(4) 0.223(11) 0.022(5) 0.052(7) 0.028(4)
C9 0.091(4) 0.073(4) 0.172(8) 0.002(4) 0.017(4) 0.011(3)
C10 0.088(4) 0.053(3) 0.100(4) -0.012(2) 0.005(3) 0.002(3)
C11 0.091(4) 0.060(3) 0.103(5) -0.005(3) 0.006(3) -0.005(2)
C12 0.113(5) 0.094(4) 0.082(5) -0.014(3) 0.016(3) -0.013(3)
C13 0.126(5) 0.088(4) 0.073(4) 0.002(3) 0.018(3) -0.008(3)
C14 0.080(3) 0.068(3) 0.079(4) 0.000(3) 0.003(3) -0.009(2)
C15 0.078(3) 0.065(3) 0.069(4) 0.008(2) 0.001(2) -0.006(2)
C16 0.101(4) 0.084(4) 0.077(5) 0.021(3) 0.001(3) -0.007(3)
C17 0.093(4) 0.099(4) 0.070(4) -0.002(3) -0.009(3) -0.007(3)
C18 0.093(4) 0.080(4) 0.101(5) -0.011(3) -0.002(3) -0.010(3)
C19 0.093(4) 0.072(3) 0.082(4) 0.003(3) 0.006(3) -0.014(3)
C20 0.078(3) 0.073(4) 0.082(4) 0.011(2) 0.002(3) 0.009(3)
C21 0.099(5) 0.061(3) 0.109(5) 0.004(3) 0.004(3) 0.011(3)
C22 0.105(5) 0.062(4) 0.116(5) 0.011(3) 0.011(4) -0.015(3)
C23 0.082(3) 0.070(4) 0.087(4) 0.006(2) 0.009(3) -0.014(3)
C24 0.077(3) 0.065(3) 0.066(3) 0.010(2) 0.008(2) -0.001(2)
C25 0.082(3) 0.074(3) 0.065(3) 0.005(2) 0.009(2) -0.002(3)
C26 0.097(5) 0.139(6) 0.099(6) -0.016(4) 0.012(4) 0.017(4)
C27 0.164(8) 0.081(5) 0.297(15) -0.054(7) 0.042(9) -0.018(5)
C28 0.087(4) 0.093(5) 0.126(6) -0.031(4) 0.026(4) -0.026(3)
C29 0.085(4) 0.070(3) 0.074(4) -0.006(2) 0.020(3) -0.009(3)
C30 0.078(3) 0.073(4) 0.091(4) -0.006(2) 0.021(3) -0.005(2)
C31 0.089(4) 0.132(6) 0.090(5) -0.014(4) 0.003(3) 0.011(4)
C32 0.115(5) 0.119(5) 0.095(5) 0.009(4) -0.001(4) 0.008(4)
C33 0.071(3) 0.088(4) 0.080(4) 0.009(3) 0.006(3) 0.002(3)
C34 0.067(3) 0.069(3) 0.083(4) 0.005(2) 0.016(3) -0.001(2)
C35 0.089(4) 0.066(3) 0.090(4) 0.012(3) 0.016(3) 0.001(2)
C36 0.090(4) 0.080(4) 0.089(4) -0.001(3) 0.028(3) -0.007(3)
C37 0.084(4) 0.068(4) 0.107(5) -0.005(3) 0.012(3) 0.004(3)
C38 0.089(4) 0.077(4) 0.110(5) 0.012(3) 0.008(3) 0.012(3)
Cl1 0.1735(18) 0.1125(13) 0.0881(13) -0.0147(9) 0.0141(11) 0.0095(11)
Cl2 0.183(2) 0.181(2) 0.0677(12) -0.0068(11) 0.0029(11) -0.0133(16)
N1 0.090(3) 0.062(3) 0.121(4) 0.000(2) 0.012(3) -0.003(2)
N2 0.089(4) 0.059(3) 0.167(6) 0.007(3) 0.009(3) -0.003(2)
N3 0.070(3) 0.084(3) 0.104(4) -0.014(2) 0.015(2) -0.010(2)
N4 0.079(3) 0.078(3) 0.124(4) -0.020(3) 0.031(3) -0.017(2)
O1 0.098(3) 0.077(2) 0.098(3) -0.0069(18) 0.015(2) -0.0172(19)
O2 0.120(3) 0.072(3) 0.158(5) 0.014(2) 0.023(3) 0.000(2)
O3 0.084(3) 0.085(3) 0.103(3) 0.0021(19) 0.000(2) 0.0187(18)
O4 0.119(3) 0.066(3) 0.173(5) -0.012(3) 0.005(3) 0.009(2)

loop_
_atom_type_symbol
_atom_type_description
_atom_type_scat_dispersion_real
_atom_type_scat_dispersion_imag
_atom_type_scat_source
C C 0.0181 0.0091 'International Tables Vol C Tables 4.2.6.8 and 6.1.1.4'
H H 0.0000 0.0000 'International Tables Vol C Tables 4.2.6.8 and 6.1.1.4'
N N 0.0311 0.0180 'International Tables Vol C Tables 4.2.6.8 and 6.1.1.4'
O O 0.0492 0.0322 'International Tables Vol C Tables 4.2.6.8 and 6.1.1.4'
Cl Cl 0.3639 0.7018 'International Tables Vol C Tables 4.2.6.8 and 6.1.1.4'

loop_
_geom_angle_atom_site_label_1
_geom_angle_atom_site_label_2
_geom_angle_atom_site_label_3
_geom_angle
O1 C1 C2 119.8(5)
O1 C1 C6 120.3(5)
C2 C1 C6 119.9(5)
O2 C2 C1 115.8(6)
O2 C2 C3 124.1(5)
C1 C2 C3 120.0(5)
C4 C3 C2 121.1(6)
C3 C4 C5 120.3(6)
C10 C5 C4 124.7(5)
C10 C5 C6 116.6(5)
C4 C5 C6 118.6(5)
N1 C6 C1 118.6(5)
N1 C6 C5 121.2(5)
C1 C6 C5 120.1(5)
N1 C9 N2 129.3(6)
N2 C10 C5 121.5(5)
N2 C10 C11 113.9(5)
C5 C10 C11 124.6(5)
C10 C11 C15 111.0(5)
C10 C11 C12 115.6(5)
C15 C11 C12 101.5(4)
C13 C12 C11 107.4(5)
C14 C13 C12 103.8(5)
C15 C14 C19 120.2(5)
C15 C14 C13 111.0(5)
C19 C14 C13 128.8(5)
C16 C15 C14 120.2(5)
C16 C15 C11 128.6(5)
C14 C15 C11 111.2(5)
C15 C16 C17 118.8(5)
C18 C17 C16 121.7(6)
C18 C17 Cl2 119.5(5)
C16 C17 Cl2 118.8(5)
C17 C18 C19 120.2(6)
C18 C19 C14 119.0(5)
C21 C20 O3 119.5(5)
C21 C20 C25 119.9(5)
O3 C20 C25 120.5(5)
O4 C21 C20 116.2(6)
O4 C21 C22 124.6(6)
C20 C21 C22 119.2(5)
C23 C22 C21 122.0(5)
C22 C23 C24 120.2(6)
C23 C24 C25 118.2(5)
C23 C24 C29 125.3(5)
C25 C24 C29 116.4(4)
N3 C25 C20 118.6(5)
N3 C25 C24 121.0(5)
C20 C25 C24 120.4(5)
N3 C28 N4 130.3(5)
N4 C29 C24 121.4(5)
N4 C29 C30 116.0(5)
C24 C29 C30 122.2(4)
C34 C30 C29 113.4(4)
C34 C30 C31 103.9(5)
C29 C30 C31 110.4(5)
C32 C31 C30 108.8(5)
C33 C32 C31 104.7(6)
C34 C33 C38 119.3(6)
C34 C33 C32 111.5(6)
C38 C33 C32 129.1(6)
C35 C34 C33 121.2(5)
C35 C34 C30 127.8(5)
C33 C34 C30 111.0(5)
C34 C35 C36 118.0(5)
C35 C36 C37 122.1(6)
C35 C36 Cl1 119.5(5)
C37 C36 Cl1 118.5(5)
C38 C37 C36 118.7(5)
C37 C38 C33 120.7(6)
C9 N1 C6 114.7(5)
C10 N2 C9 116.6(5)
C28 N3 C25 114.9(5)
C29 N4 C28 115.6(5)
C1 O1 C7 113.5(5)
C2 O2 C8 119.2(6)
C20 O3 C26 114.0(5)
C21 O4 C27 118.5(6)

loop_
_geom_bond_atom_site_label_1
_geom_bond_atom_site_label_2
_geom_bond_distance
C1 O1 1.375(7)
C1 C2 1.386(8)
C1 C6 1.396(7)
C2 O2 1.345(7)
C2 C3 1.404(8)
C3 C4 1.368(9)
C4 C5 1.410(8)
C5 C10 1.407(7)
C5 C6 1.429(7)
C6 N1 1.368(7)
C7 O1 1.409(9)
C8 O2 1.429(9)
C9 N1 1.296(8)
C9 N2 1.359(8)
C10 N2 1.309(7)
C10 C11 1.512(8)
C11 C15 1.525(8)
C11 C12 1.548(9)
C12 C13 1.508(9)
C13 C14 1.497(8)
C14 C15 1.375(7)
C14 C19 1.399(8)
C15 C16 1.373(8)
C16 C17 1.375(9)
C17 C18 1.360(9)
C17 Cl2 1.749(6)
C18 C19 1.364(8)
C20 C21 1.373(8)
C20 O3 1.384(7)
C20 C25 1.398(8)
C21 O4 1.365(7)
C21 C22 1.390(9)
C22 C23 1.358(9)
C23 C24 1.396(7)
C24 C25 1.415(7)
C24 C29 1.419(7)
C25 N3 1.366(7)
C26 O3 1.408(8)
C27 O4 1.414(10)
C28 N3 1.282(8)
C28 N4 1.349(8)
C29 N4 1.311(7)
C29 C30 1.523(8)
C30 C34 1.521(8)
C30 C31 1.525(9)
C31 C32 1.518(10)
C32 C33 1.498(9)
C33 C34 1.380(8)
C33 C38 1.392(9)
C34 C35 1.379(8)
C35 C36 1.383(8)
C36 C37 1.388(8)
C36 Cl1 1.740(6)
C37 C38 1.365(9)
